data_7217443
loop_
_publ_author_name
'Constantinides, Christos P.'
'Eisler, Dana J.'
'Alberola, A.'
'Carter, Emma'
'Murphy, Damien M.'
'Rawson, Jeremy M.'

_publ_section_title
;
 Weakening of the \p*--\p* dimerisation in 1,2,3,5-dithiadiazolyl
 radicals: structural, EPR, magnetic and computational studies of
 dichlorophenyl dithiadiazolyls, Cl2C6H3CNSSN
;
_journal_issue 31
_journal_name_full CrystEngComm
_journal_page_first 7298
_journal_paper_doi 10.1039/C4CE00308J
_journal_volume 16
_journal_year 2014
_chemical_formula_moiety 'C7 H3 Cl2 N2 S2'
_chemical_formula_sum 'C7 H3 Cl2 N2 S2'
_chemical_formula_weight 250.13
_chemical_name_systematic
; 
 ? 
;
_space_group_IT_number 14
_symmetry_cell_setting monoclinic
_symmetry_space_group_name_Hall '-P 2yn'
_symmetry_space_group_name_H-M 'P 1 21/n 1'
_atom_sites_solution_hydrogens geom
_atom_sites_solution_primary direct
_atom_sites_solution_secondary difmap
_audit_creation_method SHELXL-97
_cell_angle_alpha 90.00
_cell_angle_beta 101.78(3)
_cell_angle_gamma 90.00
_cell_formula_units_Z 8
_cell_length_a 7.3579(15)
_cell_length_b 13.615(3)
_cell_length_c 17.984(4)
_cell_measurement_temperature 180(2)
_cell_volume 1763.7(7)
_computing_cell_refinement 'HKL Scalepack (Otwinowski & Minor 1997)'
_computing_data_collection 'Collect (Nonius B.V. 1998)'
_computing_data_reduction
;
 HKL Denzo and Scalepack (Otwinowski & Minor 1997)
;
_computing_molecular_graphics 'Bruker SHELXTL'
_computing_publication_material 'SHELXL-97 (Sheldrick 1997)'
_computing_structure_refinement 'SHELXL-97 (Sheldrick 1997)'
_computing_structure_solution 'SHELXS-97 (Sheldrick, 1990)'
_diffrn_ambient_temperature 180(2)
_diffrn_measured_fraction_theta_full 0.991
_diffrn_measured_fraction_theta_max 0.991
_diffrn_measurement_device_type 'Nonius Kappa CCD'
_diffrn_measurement_method 'thin slice \w and \f scans'
_diffrn_radiation_monochromator graphite
_diffrn_radiation_source 'fine-focus sealed tube'
_diffrn_radiation_type MoK\a
_diffrn_radiation_wavelength 0.71073
_diffrn_reflns_av_R_equivalents 0.072
_diffrn_reflns_av_sigmaI/netI 0.0529
_diffrn_reflns_limit_h_max 8
_diffrn_reflns_limit_h_min -8
_diffrn_reflns_limit_k_max 16
_diffrn_reflns_limit_k_min -16
_diffrn_reflns_limit_l_max 21
_diffrn_reflns_limit_l_min -7
_diffrn_reflns_number 18162
_diffrn_reflns_theta_full 25.01
_diffrn_reflns_theta_max 25.01
_diffrn_reflns_theta_min 5.13
_exptl_absorpt_coefficient_mu 1.153
_exptl_absorpt_correction_T_max 0.989
_exptl_absorpt_correction_T_min 0.789
_exptl_absorpt_correction_type integration
_exptl_absorpt_process_details 'HKL Scalepack (Otwinowski & Minor 1997)'
_exptl_crystal_colour red
_exptl_crystal_density_diffrn 1.884
_exptl_crystal_density_method 'not measured'
_exptl_crystal_description plate
_exptl_crystal_F_000 1000
_exptl_crystal_size_max 0.32
_exptl_crystal_size_mid 0.12
_exptl_crystal_size_min 0.01
_refine_diff_density_max 0.333
_refine_diff_density_min -0.416
_refine_diff_density_rms 0.089
_refine_ls_extinction_method none
_refine_ls_goodness_of_fit_ref 1.061
_refine_ls_hydrogen_treatment constr
_refine_ls_matrix_type full
_refine_ls_number_parameters 236
_refine_ls_number_reflns 3095
_refine_ls_number_restraints 0
_refine_ls_restrained_S_all 1.061
_refine_ls_R_factor_all 0.0650
_refine_ls_R_factor_gt 0.0432
_refine_ls_shift/su_max 0.000
_refine_ls_shift/su_mean 0.000
_refine_ls_structure_factor_coef Fsqd
_refine_ls_weighting_details 'calc w=1/[\s^2^(Fo^2^)+(0.0161P)^2^+2.7058P] where P=(Fo^2^+2Fc^2^)/3'
_refine_ls_weighting_scheme calc
_refine_ls_wR_factor_gt 0.0790
_refine_ls_wR_factor_ref 0.0865
_reflns_number_gt 2466
_reflns_number_total 3095
_reflns_threshold_expression >2sigma(I)
_cod_data_source_file c4ce00308j2.cif
_cod_data_source_block 23dichloro
_cod_original_sg_symbol_H-M 'P 21/n'
_cod_database_code 7217443

loop_
_symmetry_equiv_pos_as_xyz
'x, y, z'
'-x+1/2, y+1/2, -z+1/2'
'-x, -y, -z'
'x-1/2, -y-1/2, z-1/2'

loop_
_atom_site_label
_atom_site_type_symbol
_atom_site_fract_x
_atom_site_fract_y
_atom_site_fract_z
_atom_site_U_iso_or_equiv
_atom_site_adp_type
_atom_site_occupancy
_atom_site_symmetry_multiplicity
_atom_site_calc_flag
_atom_site_refinement_flags
S1 S 0.2607(3) 0.25587(12) 0.54445(7) 0.0433(4) Uani 1 1 d .
S2 S 0.2062(3) 0.14285(11) 0.46412(7) 0.0404(4) Uani 1 1 d .
N1 N 0.2279(7) 0.3429(3) 0.4814(2) 0.0362(12) Uani 1 1 d .
N2 N 0.1592(7) 0.2178(3) 0.3915(2) 0.0355(12) Uani 1 1 d .
C1 C 0.1782(8) 0.3116(4) 0.4094(3) 0.0288(13) Uani 1 1 d .
C2 C 0.1292(7) 0.3904(4) 0.3505(2) 0.0248(12) Uani 1 1 d .
C3 C 0.1378(7) 0.3786(3) 0.2736(2) 0.0242(11) Uani 1 1 d .
C4 C 0.0821(7) 0.4557(4) 0.2232(3) 0.0264(12) Uani 1 1 d .
C5 C 0.0182(7) 0.5422(3) 0.2473(3) 0.0288(12) Uani 1 1 d .
H5A H -0.0222 0.5934 0.2119 0.035 Uiso 1 1 calc R
C6 C 0.0126(8) 0.5548(4) 0.3234(3) 0.0304(13) Uani 1 1 d .
H6A H -0.0293 0.6152 0.3405 0.037 Uiso 1 1 calc R
C7 C 0.0679(8) 0.4797(3) 0.3740(3) 0.0284(12) Uani 1 1 d .
H7A H 0.0643 0.4890 0.4261 0.034 Uiso 1 1 calc R
Cl1 Cl 0.22567(19) 0.27259(8) 0.23982(6) 0.0299(3) Uani 1 1 d .
Cl2 Cl 0.0850(2) 0.44253(10) 0.12693(7) 0.0344(3) Uani 1 1 d .
S3 S 0.8347(2) 0.25601(11) 0.55273(7) 0.0402(4) Uani 1 1 d .
S4 S 0.7713(2) 0.14150(11) 0.47427(7) 0.0396(4) Uani 1 1 d .
N3 N 0.7785(7) 0.3422(3) 0.4898(2) 0.0331(12) Uani 1 1 d .
N4 N 0.7019(8) 0.2134(3) 0.4017(2) 0.0357(12) Uani 1 1 d .
Cl3 Cl 0.73042(18) 0.27197(8) 0.24535(6) 0.0277(3) Uani 1 1 d .
Cl4 Cl 0.5880(2) 0.44646(10) 0.13681(6) 0.0326(3) Uani 1 1 d .
C9 C 0.6477(7) 0.3864(3) 0.3604(3) 0.0276(13) Uani 1 1 d .
C10 C 0.6483(8) 0.3763(3) 0.2829(2) 0.0272(12) Uani 1 1 d .
C11 C 0.5847(7) 0.4537(4) 0.2338(2) 0.0269(12) Uani 1 1 d .
C12 C 0.5195(8) 0.5408(4) 0.2602(3) 0.0303(12) Uani 1 1 d .
H12A H 0.4756 0.5929 0.2260 0.036 Uiso 1 1 calc R
C13 C 0.5201(8) 0.5498(4) 0.3367(3) 0.0332(13) Uani 1 1 d .
H13A H 0.4773 0.6087 0.3557 0.040 Uiso 1 1 calc R
C14 C 0.5829(8) 0.4730(4) 0.3861(3) 0.0306(13) Uani 1 1 d .
H14A H 0.5814 0.4799 0.4385 0.037 Uiso 1 1 calc R
C8 C 0.7138(9) 0.3097(4) 0.4187(2) 0.0311(13) Uani 1 1 d .

loop_
_atom_site_aniso_label
_atom_site_aniso_U_11
_atom_site_aniso_U_22
_atom_site_aniso_U_33
_atom_site_aniso_U_23
_atom_site_aniso_U_13
_atom_site_aniso_U_12
S1 0.0665(11) 0.0303(8) 0.0274(6) 0.0031(6) -0.0039(7) -0.0047(8)
S2 0.0642(11) 0.0235(7) 0.0322(7) 0.0033(6) 0.0068(8) 0.0038(7)
N1 0.051(3) 0.028(3) 0.027(2) 0.0013(18) 0.001(2) -0.006(2)
N2 0.054(3) 0.023(3) 0.029(2) -0.0003(18) 0.006(2) 0.002(2)
C1 0.028(3) 0.027(3) 0.031(3) -0.007(2) 0.004(2) -0.001(2)
C2 0.023(3) 0.024(3) 0.026(2) -0.0016(19) 0.004(2) -0.003(2)
C3 0.023(3) 0.021(3) 0.028(2) -0.004(2) 0.006(2) -0.002(2)
C4 0.026(3) 0.026(3) 0.027(2) 0.001(2) 0.005(2) -0.007(2)
C5 0.033(3) 0.021(3) 0.030(3) 0.000(2) 0.002(3) -0.001(2)
C6 0.034(3) 0.022(3) 0.034(3) -0.006(2) 0.006(2) 0.000(3)
C7 0.031(3) 0.027(3) 0.026(2) -0.007(2) 0.004(3) 0.000(2)
Cl1 0.0375(8) 0.0223(7) 0.0317(6) -0.0035(5) 0.0113(6) 0.0001(5)
Cl2 0.0432(8) 0.0356(7) 0.0253(6) 0.0018(5) 0.0093(6) 0.0005(6)
S3 0.0647(11) 0.0317(8) 0.0234(6) -0.0014(6) 0.0072(6) -0.0016(8)
S4 0.0627(11) 0.0262(8) 0.0281(7) 0.0009(6) 0.0047(7) -0.0054(7)
N3 0.049(3) 0.023(3) 0.027(2) -0.0037(18) 0.006(2) 0.001(2)
N4 0.054(3) 0.025(3) 0.026(2) -0.0011(17) 0.004(2) -0.007(2)
Cl3 0.0354(8) 0.0204(7) 0.0273(6) -0.0027(5) 0.0062(6) -0.0004(5)
Cl4 0.0404(8) 0.0301(7) 0.0263(6) 0.0023(5) 0.0041(6) -0.0003(6)
C9 0.033(3) 0.022(3) 0.027(2) -0.002(2) 0.004(2) 0.001(2)
C10 0.030(3) 0.023(3) 0.027(2) -0.004(2) 0.004(2) -0.004(2)
C11 0.030(3) 0.027(3) 0.022(2) -0.002(2) 0.002(2) -0.002(2)
C12 0.024(3) 0.028(3) 0.036(3) -0.001(2) 0.000(2) -0.003(2)
C13 0.034(3) 0.023(3) 0.040(3) -0.005(2) 0.002(3) -0.002(3)
C14 0.032(3) 0.032(3) 0.028(3) -0.003(2) 0.005(2) 0.000(2)
C8 0.039(4) 0.030(3) 0.023(2) 0.000(2) 0.003(3) -0.003(3)

loop_
_atom_type_symbol
_atom_type_description
_atom_type_scat_dispersion_real
_atom_type_scat_dispersion_imag
_atom_type_scat_source
C C 0.0033 0.0016 'International Tables Vol C Tables 4.2.6.8 and 6.1.1.4'
H H 0.0000 0.0000 'International Tables Vol C Tables 4.2.6.8 and 6.1.1.4'
N N 0.0061 0.0033 'International Tables Vol C Tables 4.2.6.8 and 6.1.1.4'
S S 0.1246 0.1234 'International Tables Vol C Tables 4.2.6.8 and 6.1.1.4'
Cl Cl 0.1484 0.1585 'International Tables Vol C Tables 4.2.6.8 and 6.1.1.4'

loop_
_geom_angle_atom_site_label_1
_geom_angle_atom_site_label_2
_geom_angle_atom_site_label_3
_geom_angle
N1 S1 S2 94.25(16)
N2 S2 S1 94.12(16)
C1 N1 S1 114.5(4)
C1 N2 S2 114.4(3)
N2 C1 N1 122.6(4)
N2 C1 C2 121.5(4)
N1 C1 C2 115.7(4)
C7 C2 C3 118.7(4)
C7 C2 C1 117.2(4)
C3 C2 C1 124.1(4)
C4 C3 C2 119.2(4)
C4 C3 Cl1 118.7(4)
C2 C3 Cl1 122.1(4)
C5 C4 C3 121.2(4)
C5 C4 Cl2 118.4(4)
C3 C4 Cl2 120.4(4)
C4 C5 C6 119.9(5)
C7 C6 C5 119.8(5)
C6 C7 C2 121.3(5)
C4 C5 H5A 120
C6 C5 H5A 120
C5 C6 H6A 120
C7 C6 H6A 120
C2 C7 H7A 119
C6 C7 H7A 119
N3 S3 S4 94.50(15)
N4 S4 S3 94.78(16)
C8 N3 S3 114.5(3)
C8 N4 S4 114.0(3)
C14 C9 C10 119.0(4)
C14 C9 C8 116.5(4)
C10 C9 C8 124.4(5)
C11 C10 C9 119.2(5)
C11 C10 Cl3 118.2(4)
C9 C10 Cl3 122.6(4)
C10 C11 C12 121.4(4)
C10 C11 Cl4 121.1(4)
C12 C11 Cl4 117.4(4)
C13 C12 C11 118.8(5)
C12 C13 C14 120.2(5)
C9 C14 C13 121.4(5)
N3 C8 N4 122.1(4)
N3 C8 C9 116.1(4)
N4 C8 C9 121.7(4)
C11 C12 H12A 121
C13 C12 H12A 121
C12 C13 H13A 120
C14 C13 H13A 120
C9 C14 H14A 119
C13 C14 H14A 119

loop_
_geom_bond_atom_site_label_1
_geom_bond_atom_site_label_2
_geom_bond_distance
S1 N1 1.623(4)
S1 S2 2.093(2)
S2 N2 1.638(4)
N1 C1 1.340(6)
N2 C1 1.317(6)
C1 C2 1.499(7)
C2 C7 1.393(7)
C2 C3 1.407(7)
C3 C4 1.392(6)
C3 Cl1 1.741(5)
C4 C5 1.369(7)
C4 Cl2 1.746(5)
C5 C6 1.390(7)
C6 C7 1.374(7)
C5 H5A 0.950
C6 H6A 0.950
C7 H7A 0.950
S3 N3 1.624(4)
S3 S4 2.0906(19)
S4 N4 1.628(4)
N3 C8 1.344(6)
N4 C8 1.345(6)
Cl3 C10 1.734(5)
Cl4 C11 1.752(5)
C9 C14 1.386(7)
C9 C10 1.402(7)
C9 C8 1.490(6)
C10 C11 1.392(6)
C11 C12 1.398(7)
C12 C13 1.382(7)
C13 C14 1.388(7)
C12 H12A 0.950
C13 H13A 0.950
C14 H14A 0.950
